data_1519655
loop_
_publ_author_name
'Lin, Chao'
'Zhen, Le'
'Cheng, Yong'
'Du, Hong-Jin'
'Zhao, Hui'
'Wen, Xiaoan'
'Kong, Ling-Yi'
'Xu, Qing-Long'
'Sun, Hongbin'

_publ_section_title
;
 Visible-light induced isoindoles formation to trigger intermolecular
 diels-alder reactions in the presence of air.
;
_journal_issue 11
_journal_name_full 'Organic letters'
_journal_page_first 2684
_journal_page_last 2687
_journal_paper_doi 10.1021/acs.orglett.5b01078
_journal_volume 17
_journal_year 2015
_chemical_formula_sum 'C20 H16 Br N O4'
_chemical_formula_weight 414.25
_chemical_name_systematic
; 
 ? 
;
_space_group_IT_number 9
_symmetry_cell_setting monoclinic
_symmetry_space_group_name_Hall 'C -2yc'
_symmetry_space_group_name_H-M 'C 1 c 1'
_atom_sites_solution_hydrogens geom
_atom_sites_solution_primary direct
_atom_sites_solution_secondary difmap
_audit_creation_method SHELXL-97
_cell_angle_alpha 90.00
_cell_angle_beta 109.8900(10)
_cell_angle_gamma 90.00
_cell_formula_units_Z 4
_cell_length_a 14.0307(16)
_cell_length_b 8.5721(10)
_cell_length_c 15.203(3)
_cell_measurement_reflns_used 4515
_cell_measurement_temperature 123(2)
_cell_measurement_theta_max 28.27
_cell_measurement_theta_min 2.83
_cell_volume 1719.4(4)
_computing_cell_refinement 'Bruker SAINT'
_computing_data_collection 'Bruker APEX2'
_computing_data_reduction 'Bruker SAINT'
_computing_molecular_graphics 'Bruker SHELXTL'
_computing_publication_material 'Bruker SHELXTL'
_computing_structure_refinement 'SHELXL-97 (Sheldrick, 1997)'
_computing_structure_solution 'SHELXS-97 (Sheldrick, 1990)'
_diffrn_ambient_temperature 123(2)
_diffrn_measured_fraction_theta_full 0.993
_diffrn_measured_fraction_theta_max 0.993
_diffrn_measurement_device_type 'Bruker APEX-II CCD'
_diffrn_measurement_method '\f and \w scans'
_diffrn_radiation_monochromator graphite
_diffrn_radiation_source 'fine-focus sealed tube'
_diffrn_radiation_type MoK\a
_diffrn_radiation_wavelength 0.71073
_diffrn_reflns_av_R_equivalents 0.0320
_diffrn_reflns_av_sigmaI/netI 0.0613
_diffrn_reflns_limit_h_max 16
_diffrn_reflns_limit_h_min -16
_diffrn_reflns_limit_k_max 9
_diffrn_reflns_limit_k_min -10
_diffrn_reflns_limit_l_max 18
_diffrn_reflns_limit_l_min -15
_diffrn_reflns_number 5997
_diffrn_reflns_theta_full 25.01
_diffrn_reflns_theta_max 25.01
_diffrn_reflns_theta_min 2.83
_exptl_absorpt_coefficient_mu 2.417
_exptl_absorpt_correction_T_max 0.6184
_exptl_absorpt_correction_T_min 0.5614
_exptl_absorpt_correction_type multi-scan
_exptl_absorpt_process_details sadabs
_exptl_crystal_colour colorless
_exptl_crystal_density_diffrn 1.600
_exptl_crystal_density_method 'not measured'
_exptl_crystal_description block
_exptl_crystal_F_000 840
_exptl_crystal_size_max 0.27
_exptl_crystal_size_mid 0.25
_exptl_crystal_size_min 0.22
_refine_diff_density_max 0.311
_refine_diff_density_min -0.471
_refine_diff_density_rms 0.067
_refine_ls_abs_structure_details 'Flack H D (1983), Acta Cryst. A39, 876-881'
_refine_ls_abs_structure_Flack 0.015(7)
_refine_ls_extinction_method none
_refine_ls_goodness_of_fit_ref 1.056
_refine_ls_hydrogen_treatment mixed
_refine_ls_matrix_type full
_refine_ls_number_parameters 237
_refine_ls_number_reflns 2619
_refine_ls_number_restraints 2
_refine_ls_restrained_S_all 1.056
_refine_ls_R_factor_all 0.0290
_refine_ls_R_factor_gt 0.0273
_refine_ls_shift/su_max 0.000
_refine_ls_shift/su_mean 0.000
_refine_ls_structure_factor_coef Fsqd
_refine_ls_weighting_details 'calc w=1/[\s^2^(Fo^2^)+(0.0095P)^2^+0.0000P] where P=(Fo^2^+2Fc^2^)/3'
_refine_ls_weighting_scheme calc
_refine_ls_wR_factor_gt 0.0583
_refine_ls_wR_factor_ref 0.0588
_reflns_number_gt 2521
_reflns_number_total 2619
_reflns_threshold_expression >2sigma(I)
_cod_data_source_file ol5b01078_si_003.cif
_cod_data_source_block 1
_cod_depositor_comments
;
The following automatic conversions were performed:

'_symmetry_cell_setting' value 'Monoclinic' changed to 'monoclinic'
according to
/usr/data/users/saulius/crontab/automatic-downloads/rss-feeds/ACS/lib/dictionaries/cif_core.dic
dictionary named 'cif_core.dic' version 2.4.2 from 2011-04-26.

Automatic conversion script
Id: cif_fix_values 3271 2015-04-21 07:52:19Z andrius 

 Adding full bibliography for 1519655--1519656.cif.
;
_cod_original_cell_volume 1719.5(4)
_cod_original_sg_symbol_H-M 'Cc   '
_cod_database_code 1519655

loop_
_symmetry_equiv_pos_as_xyz
'x, y, z'
'x, -y, z+1/2'
'x+1/2, y+1/2, z'
'x+1/2, -y+1/2, z+1/2'

loop_
_atom_site_label
_atom_site_type_symbol
_atom_site_fract_x
_atom_site_fract_y
_atom_site_fract_z
_atom_site_U_iso_or_equiv
_atom_site_adp_type
_atom_site_occupancy
_atom_site_symmetry_multiplicity
_atom_site_calc_flag
_atom_site_refinement_flags
Br1 Br 0.602446(17) 0.36333(3) 0.591076(17) 0.02343(9) Uani 1 1 d .
C1 C 0.5236(3) 0.7422(4) 0.4118(2) 0.0242(7) Uani 1 1 d .
H1 H 0.5259 0.8526 0.4178 0.029 Uiso 1 1 calc R
C2 C 0.5603(3) 0.6515(4) 0.4909(3) 0.0281(7) Uani 1 1 d .
H2 H 0.5883 0.6986 0.5508 0.034 Uiso 1 1 calc R
C3 C 0.55580(19) 0.4909(4) 0.4821(2) 0.0192(6) Uani 1 1 d .
C4 C 0.5168(2) 0.4215(4) 0.3962(2) 0.0243(6) Uani 1 1 d .
H4 H 0.5147 0.3110 0.3911 0.029 Uiso 1 1 calc R
C5 C 0.4803(2) 0.5138(3) 0.3167(2) 0.0230(6) Uani 1 1 d .
H5 H 0.4530 0.4656 0.2570 0.028 Uiso 1 1 calc R
C6 C 0.4831(2) 0.6753(3) 0.3230(2) 0.0178(6) Uani 1 1 d .
C7 C 0.2821(2) 0.8104(3) 0.2308(2) 0.0176(6) Uani 1 1 d .
C8 C 0.2048(2) 0.8318(4) 0.2648(2) 0.0205(6) Uani 1 1 d .
H8 H 0.2029 0.9203 0.3018 0.025 Uiso 1 1 calc R
C9 C 0.1284(2) 0.7188(4) 0.2432(2) 0.0232(7) Uani 1 1 d .
H9 H 0.0734 0.7313 0.2656 0.028 Uiso 1 1 calc R
C10 C 0.1311(2) 0.5883(4) 0.1895(2) 0.0222(7) Uani 1 1 d .
H10 H 0.0784 0.5129 0.1761 0.027 Uiso 1 1 calc R
C11 C 0.2106(2) 0.5680(3) 0.1555(2) 0.0187(6) Uani 1 1 d .
H11 H 0.2133 0.4794 0.1189 0.022 Uiso 1 1 calc R
C12 C 0.2856(2) 0.6804(3) 0.17653(19) 0.0166(6) Uani 1 1 d .
C13 C 0.3836(2) 0.6977(4) 0.1543(2) 0.0153(6) Uani 1 1 d .
H13 H 0.4096 0.6009 0.1335 0.018 Uiso 1 1 calc R
C14 C 0.3796(2) 0.9031(3) 0.2400(2) 0.0176(6) Uani 1 1 d .
H14 H 0.4025 0.9802 0.2924 0.021 Uiso 1 1 calc R
C15 C 0.3664(2) 0.9649(3) 0.1421(2) 0.0180(6) Uani 1 1 d .
C16 C 0.3689(2) 0.8399(3) 0.0896(2) 0.0177(6) Uani 1 1 d .
C17 C 0.3516(2) 1.1319(3) 0.1178(2) 0.0179(6) Uani 1 1 d .
C18 C 0.3093(3) 1.3151(4) -0.0052(3) 0.0311(7) Uani 1 1 d .
H18A H 0.2435 1.3534 -0.0052 0.047 Uiso 1 1 calc R
H18B H 0.3119 1.3211 -0.0687 0.047 Uiso 1 1 calc R
H18C H 0.3635 1.3795 0.0369 0.047 Uiso 1 1 calc R
C19 C 0.3522(2) 0.8262(4) -0.0112(2) 0.0197(6) Uani 1 1 d .
C20 C 0.2537(3) 0.6870(5) -0.1469(2) 0.0345(8) Uani 1 1 d .
H20A H 0.2251 0.7839 -0.1794 0.052 Uiso 1 1 calc R
H20B H 0.2022 0.6047 -0.1649 0.052 Uiso 1 1 calc R
H20C H 0.3122 0.6557 -0.1641 0.052 Uiso 1 1 calc R
N1 N 0.45208(17) 0.7712(3) 0.24216(17) 0.0166(5) Uani 1 1 d .
O1 O 0.36633(15) 1.2328(3) 0.17663(16) 0.0233(5) Uani 1 1 d .
O2 O 0.3227(2) 1.1555(3) 0.02639(19) 0.0249(6) Uani 1 1 d .
O3 O 0.39249(18) 0.9014(3) -0.05528(17) 0.0302(5) Uani 1 1 d .
O4 O 0.28553(17) 0.7116(3) -0.04708(16) 0.0277(5) Uani 1 1 d .

loop_
_atom_site_aniso_label
_atom_site_aniso_U_11
_atom_site_aniso_U_22
_atom_site_aniso_U_33
_atom_site_aniso_U_23
_atom_site_aniso_U_13
_atom_site_aniso_U_12
Br1 0.01976(13) 0.02948(16) 0.01923(15) 0.00380(16) 0.00428(9) 0.00163(14)
C1 0.0295(16) 0.0170(16) 0.0219(17) -0.0067(14) 0.0032(13) -0.0046(13)
C2 0.0329(18) 0.028(2) 0.0193(17) -0.0056(14) 0.0034(14) -0.0051(12)
C3 0.0127(12) 0.0297(18) 0.0150(15) 0.0033(12) 0.0044(11) 0.0029(11)
C4 0.0286(15) 0.0181(16) 0.0273(18) -0.0036(14) 0.0108(13) 0.0013(12)
C5 0.0279(15) 0.0240(17) 0.0162(15) -0.0046(13) 0.0065(12) 0.0011(12)
C6 0.0130(12) 0.0223(15) 0.0186(15) -0.0024(12) 0.0059(11) -0.0020(11)
C7 0.0189(13) 0.0195(15) 0.0131(14) 0.0017(12) 0.0039(11) 0.0008(11)
C8 0.0207(15) 0.0243(16) 0.0159(17) 0.0014(13) 0.0054(13) 0.0031(12)
C9 0.0181(14) 0.0343(19) 0.0193(17) 0.0057(14) 0.0089(13) 0.0035(13)
C10 0.0136(13) 0.0268(17) 0.0241(17) 0.0062(13) 0.0038(12) -0.0020(11)
C11 0.0177(13) 0.0193(15) 0.0159(14) 0.0030(12) 0.0013(11) -0.0002(11)
C12 0.0162(13) 0.0213(15) 0.0109(14) 0.0018(11) 0.0026(10) 0.0014(10)
C13 0.0131(14) 0.0175(17) 0.0147(17) -0.0020(13) 0.0041(12) -0.0031(12)
C14 0.0196(13) 0.0179(15) 0.0156(15) -0.0038(12) 0.0064(11) 0.0004(11)
C15 0.0173(12) 0.0199(15) 0.0188(15) -0.0025(12) 0.0086(11) -0.0033(11)
C16 0.0147(13) 0.0188(15) 0.0202(16) 0.0002(12) 0.0069(11) -0.0021(10)
C17 0.0164(14) 0.0198(16) 0.0184(17) -0.0033(13) 0.0070(12) -0.0047(10)
C18 0.049(2) 0.0195(17) 0.0270(19) 0.0041(15) 0.0157(16) 0.0066(14)
C19 0.0206(14) 0.0208(17) 0.0181(16) -0.0043(13) 0.0070(12) 0.0025(11)
C20 0.0407(19) 0.043(2) 0.0155(17) -0.0086(16) 0.0032(15) -0.0003(16)
N1 0.0155(11) 0.0202(13) 0.0128(12) -0.0031(10) 0.0031(9) 0.0002(9)
O1 0.0272(11) 0.0195(12) 0.0216(12) -0.0051(10) 0.0060(9) -0.0019(8)
O2 0.0399(14) 0.0180(13) 0.0162(13) 0.0008(10) 0.0087(11) 0.0031(9)
O3 0.0476(13) 0.0261(12) 0.0249(13) -0.0017(10) 0.0225(11) -0.0035(10)
O4 0.0320(12) 0.0329(13) 0.0177(12) -0.0085(10) 0.0077(10) -0.0116(10)

loop_
_atom_type_symbol
_atom_type_description
_atom_type_scat_dispersion_real
_atom_type_scat_dispersion_imag
_atom_type_scat_source
C C 0.0033 0.0016 'International Tables Vol C Tables 4.2.6.8 and 6.1.1.4'
H H 0.0000 0.0000 'International Tables Vol C Tables 4.2.6.8 and 6.1.1.4'
N N 0.0061 0.0033 'International Tables Vol C Tables 4.2.6.8 and 6.1.1.4'
O O 0.0106 0.0060 'International Tables Vol C Tables 4.2.6.8 and 6.1.1.4'
Br Br -0.2901 2.4595 'International Tables Vol C Tables 4.2.6.8 and 6.1.1.4'

loop_
_geom_angle_atom_site_label_1
_geom_angle_atom_site_label_2
_geom_angle_atom_site_label_3
_geom_angle
C2 C1 C6 121.4(3)
C2 C1 H1 119.3
C6 C1 H1 119.3
C1 C2 C3 119.1(3)
C1 C2 H2 120.4
C3 C2 H2 120.4
C4 C3 C2 121.1(3)
C4 C3 Br1 119.2(2)
C2 C3 Br1 119.8(2)
C3 C4 C5 119.5(3)
C3 C4 H4 120.3
C5 C4 H4 120.3
C6 C5 C4 121.0(3)
C6 C5 H5 119.5
C4 C5 H5 119.5
C5 C6 C1 118.0(3)
C5 C6 N1 121.7(3)
C1 C6 N1 120.2(3)
C8 C7 C12 121.6(3)
C8 C7 C14 133.6(3)
C12 C7 C14 104.7(2)
C7 C8 C9 117.6(3)
C7 C8 H8 121.2
C9 C8 H8 121.2
C10 C9 C8 121.5(3)
C10 C9 H9 119.2
C8 C9 H9 119.2
C11 C10 C9 120.2(3)
C11 C10 H10 119.9
C9 C10 H10 119.9
C12 C11 C10 118.1(3)
C12 C11 H11 121.0
C10 C11 H11 121.0
C11 C12 C7 121.0(3)
C11 C12 C13 133.4(3)
C7 C12 C13 105.5(2)
N1 C13 C12 101.3(2)
N1 C13 C16 98.3(2)
C12 C13 C16 106.5(2)
N1 C13 H13 116.1
C12 C13 H13 116.1
C16 C13 H13 116.1
N1 C14 C15 97.9(2)
N1 C14 C7 100.7(2)
C15 C14 C7 106.2(2)
N1 C14 H14 116.5
C15 C14 H14 116.5
C7 C14 H14 116.5
C16 C15 C17 130.9(3)
C16 C15 C14 106.4(3)
C17 C15 C14 122.6(3)
C15 C16 C19 130.9(3)
C15 C16 C13 106.1(3)
C19 C16 C13 122.8(3)
O1 C17 O2 125.4(3)
O1 C17 C15 122.4(3)
O2 C17 C15 112.2(3)
O2 C18 H18A 109.5
O2 C18 H18B 109.5
H18A C18 H18B 109.5
O2 C18 H18C 109.5
H18A C18 H18C 109.5
H18B C18 H18C 109.5
O3 C19 O4 124.3(3)
O3 C19 C16 126.8(3)
O4 C19 C16 108.9(3)
O4 C20 H20A 109.5
O4 C20 H20B 109.5
H20A C20 H20B 109.5
O4 C20 H20C 109.5
H20A C20 H20C 109.5
H20B C20 H20C 109.5
C6 N1 C13 116.4(2)
C6 N1 C14 117.2(2)
C13 N1 C14 94.2(2)
C17 O2 C18 117.0(3)
C19 O4 C20 117.3(3)

loop_
_geom_bond_atom_site_label_1
_geom_bond_atom_site_label_2
_geom_bond_distance
Br1 C3 1.906(3)
C1 C2 1.376(5)
C1 C6 1.398(4)
C1 H1 0.9500
C2 C3 1.382(4)
C2 H2 0.9500
C3 C4 1.368(4)
C4 C5 1.390(5)
C4 H4 0.9500
C5 C6 1.388(4)
C5 H5 0.9500
C6 N1 1.418(4)
C7 C8 1.362(4)
C7 C12 1.398(4)
C7 C14 1.548(4)
C8 C9 1.399(4)
C8 H8 0.9500
C9 C10 1.392(5)
C9 H9 0.9500
C10 C11 1.392(4)
C10 H10 0.9500
C11 C12 1.382(4)
C11 H11 0.9500
C12 C13 1.530(4)
C13 N1 1.493(4)
C13 C16 1.536(4)
C13 H13 1.0000
C14 N1 1.513(4)
C14 C15 1.531(4)
C14 H14 1.0000
C15 C16 1.343(4)
C15 C17 1.475(4)
C16 C19 1.474(4)
C17 O1 1.210(4)
C17 O2 1.325(4)
C18 O2 1.441(4)
C18 H18A 0.9800
C18 H18B 0.9800
C18 H18C 0.9800
C19 O3 1.201(4)
C19 O4 1.338(4)
C20 O4 1.444(4)
C20 H20A 0.9800
C20 H20B 0.9800
C20 H20C 0.9800

loop_
_geom_torsion_atom_site_label_1
_geom_torsion_atom_site_label_2
_geom_torsion_atom_site_label_3
_geom_torsion_atom_site_label_4
_geom_torsion
C6 C1 C2 C3 -0.7(5)
C1 C2 C3 C4 0.8(5)
C1 C2 C3 Br1 -178.1(3)
C2 C3 C4 C5 -0.6(4)
Br1 C3 C4 C5 178.4(2)
C3 C4 C5 C6 0.2(4)
C4 C5 C6 C1 -0.1(4)
C4 C5 C6 N1 176.0(3)
C2 C1 C6 C5 0.3(5)
C2 C1 C6 N1 -175.8(3)
C12 C7 C8 C9 -0.1(5)
C14 C7 C8 C9 -178.5(3)
C7 C8 C9 C10 0.4(5)
C8 C9 C10 C11 -0.3(5)
C9 C10 C11 C12 -0.1(4)
C10 C11 C12 C7 0.4(4)
C10 C11 C12 C13 178.6(3)
C8 C7 C12 C11 -0.3(4)
C14 C7 C12 C11 178.5(3)
C8 C7 C12 C13 -178.9(3)
C14 C7 C12 C13 -0.2(3)
C11 C12 C13 N1 -143.6(3)
C7 C12 C13 N1 34.8(3)
C11 C12 C13 C16 114.1(4)
C7 C12 C13 C16 -67.5(3)
C8 C7 C14 N1 144.6(3)
C12 C7 C14 N1 -33.9(3)
C8 C7 C14 C15 -113.8(4)
C12 C7 C14 C15 67.7(3)
N1 C14 C15 C16 35.3(3)
C7 C14 C15 C16 -68.3(3)
N1 C14 C15 C17 -146.1(2)
C7 C14 C15 C17 110.3(3)
C17 C15 C16 C19 -3.8(5)
C14 C15 C16 C19 174.6(3)
C17 C15 C16 C13 -178.3(3)
C14 C15 C16 C13 0.1(3)
N1 C13 C16 C15 -36.1(3)
C12 C13 C16 C15 68.4(3)
N1 C13 C16 C19 148.9(2)
C12 C13 C16 C19 -106.6(3)
C16 C15 C17 O1 -168.8(3)
C14 C15 C17 O1 13.0(4)
C16 C15 C17 O2 10.3(4)
C14 C15 C17 O2 -167.9(2)
C15 C16 C19 O3 51.7(5)
C13 C16 C19 O3 -134.6(3)
C15 C16 C19 O4 -130.0(3)
C13 C16 C19 O4 43.7(3)
C5 C6 N1 C13 21.1(4)
C1 C6 N1 C13 -162.9(3)
C5 C6 N1 C14 131.4(3)
C1 C6 N1 C14 -52.6(4)
C12 C13 N1 C6 70.0(3)
C16 C13 N1 C6 178.7(2)
C12 C13 N1 C14 -53.3(2)
C16 C13 N1 C14 55.4(2)
C15 C14 N1 C6 -177.9(2)
C7 C14 N1 C6 -69.7(3)
C15 C14 N1 C13 -55.3(2)
C7 C14 N1 C13 52.9(2)
O1 C17 O2 C18 1.1(4)
C15 C17 O2 C18 -177.9(3)
O3 C19 O4 C20 -5.8(4)
C16 C19 O4 C20 175.8(3)
